data_4507704
loop_
_publ_author_name
'Cherukuvada, Suryanarayan'
'Nangia, Ashwini'

_publ_section_title
;
 Salts and Ionic Liquid of The Antituberculosis DrugS,S-Ethambutol
;
_journal_issue 4
_journal_name_full 'Crystal Growth &amp; Design'
_journal_page_first 1752
_journal_paper_doi 10.1021/cg400071d
_journal_volume 13
_journal_year 2013
_chemical_absolute_configuration rm
_chemical_formula_sum 'C12 H32 N2 O8 S2'
_chemical_formula_weight 396.52
_chemical_name_systematic
; 
 ? 
;
_space_group_IT_number 18
_symmetry_cell_setting orthorhombic
_symmetry_space_group_name_Hall 'P 2 2ab'
_symmetry_space_group_name_H-M 'P 21 21 2'
_atom_sites_solution_hydrogens geom
_atom_sites_solution_primary direct
_atom_sites_solution_secondary difmap
_audit_creation_method SHELXL-97
_cell_angle_alpha 90.00
_cell_angle_beta 90.00
_cell_angle_gamma 90.00
_cell_formula_units_Z 2
_cell_length_a 12.239(3)
_cell_length_b 15.151(3)
_cell_length_c 5.2980(11)
_cell_measurement_reflns_used 1014
_cell_measurement_temperature 100(2)
_cell_measurement_theta_max 20.24
_cell_measurement_theta_min 3.16
_cell_volume 982.4(4)
_computing_cell_refinement 'Bruker SMART'
_computing_data_collection 'Bruker SMART'
_computing_data_reduction 'Bruker SAINT'
_computing_molecular_graphics 'Bruker SHELXTL'
_computing_publication_material 'Bruker SHELXTL'
_computing_structure_refinement 'SHELXL-97 (Sheldrick, 1997)'
_computing_structure_solution 'SHELXS-97 (Sheldrick, 1990)'
_diffrn_ambient_temperature 100(2)
_diffrn_measured_fraction_theta_full 0.999
_diffrn_measured_fraction_theta_max 0.999
_diffrn_measurement_device_type 'CCD area detector'
_diffrn_measurement_method 'phi and omega scans'
_diffrn_radiation_monochromator graphite
_diffrn_radiation_source 'fine-focus sealed tube'
_diffrn_radiation_type MoK\a
_diffrn_radiation_wavelength 0.71073
_diffrn_reflns_av_R_equivalents 0.0906
_diffrn_reflns_av_sigmaI/netI 0.0675
_diffrn_reflns_limit_h_max 15
_diffrn_reflns_limit_h_min -15
_diffrn_reflns_limit_k_max 18
_diffrn_reflns_limit_k_min -18
_diffrn_reflns_limit_l_max 6
_diffrn_reflns_limit_l_min -6
_diffrn_reflns_number 10263
_diffrn_reflns_theta_full 26.09
_diffrn_reflns_theta_max 26.09
_diffrn_reflns_theta_min 2.14
_exptl_absorpt_coefficient_mu 0.310
_exptl_absorpt_correction_T_max 0.9484
_exptl_absorpt_correction_T_min 0.9052
_exptl_absorpt_correction_type multi-scan
_exptl_absorpt_process_details SADABS
_exptl_crystal_colour colorless
_exptl_crystal_density_diffrn 1.340
_exptl_crystal_density_method 'not measured'
_exptl_crystal_description plate
_exptl_crystal_F_000 428
_exptl_crystal_size_max 0.32
_exptl_crystal_size_mid 0.18
_exptl_crystal_size_min 0.16
_refine_diff_density_max 0.590
_refine_diff_density_min -0.308
_refine_diff_density_rms 0.084
_refine_ls_abs_structure_details 'Flack H D (1983), Acta Cryst. A39, 876-881'
_refine_ls_abs_structure_Flack -0.04(16)
_refine_ls_extinction_method none
_refine_ls_goodness_of_fit_ref 1.156
_refine_ls_hydrogen_treatment mixed
_refine_ls_matrix_type full
_refine_ls_number_parameters 127
_refine_ls_number_reflns 1951
_refine_ls_number_restraints 0
_refine_ls_restrained_S_all 1.156
_refine_ls_R_factor_all 0.0730
_refine_ls_R_factor_gt 0.0646
_refine_ls_shift/su_max 1.163
_refine_ls_shift/su_mean 0.022
_refine_ls_structure_factor_coef Fsqd
_refine_ls_weighting_details 'calc w=1/[\s^2^(Fo^2^)+(0.0501P)^2^+0.3513P] where P=(Fo^2^+2Fc^2^)/3'
_refine_ls_weighting_scheme calc
_refine_ls_wR_factor_gt 0.1242
_refine_ls_wR_factor_ref 0.1274
_reflns_number_gt 1763
_reflns_number_total 1951
_reflns_threshold_expression >2sigma(I)
_cod_data_source_file cg400071d_si_002.cif
_cod_data_source_block S,S-Ethambutol-dimesylate
_cod_original_cell_volume 982.4(3)
_cod_original_sg_symbol_H-M P2(1)2(1)2
_cod_database_code 4507704

loop_
_symmetry_equiv_pos_as_xyz
'x, y, z'
'-x, -y, z'
'-x+1/2, y+1/2, -z'
'x+1/2, -y+1/2, -z'

loop_
_atom_site_label
_atom_site_type_symbol
_atom_site_fract_x
_atom_site_fract_y
_atom_site_fract_z
_atom_site_U_iso_or_equiv
_atom_site_adp_type
_atom_site_occupancy
_atom_site_symmetry_multiplicity
_atom_site_calc_flag
_atom_site_refinement_flags
C1 C 0.4791(4) 0.3692(3) 0.4758(10) 0.0342(12) Uani 1 1 d .
H1C H 0.5529 0.3824 0.5366 0.051 Uiso 1 1 calc R
H1D H 0.4274 0.4117 0.5478 0.051 Uiso 1 1 calc R
H1E H 0.4775 0.3733 0.2912 0.051 Uiso 1 1 calc R
C2 C 0.4476(3) 0.2777(3) 0.5550(9) 0.0256(10) Uani 1 1 d .
H2B H 0.3718 0.2658 0.4992 0.031 Uiso 1 1 calc R
H2A H 0.4490 0.2741 0.7416 0.031 Uiso 1 1 calc R
C3 C 0.5227(3) 0.2069(3) 0.4473(9) 0.0175(9) Uani 1 1 d .
C4 C 0.5359(3) 0.0404(2) 0.4373(8) 0.0163(9) Uani 1 1 d .
H4A H 0.5960 0.0325 0.5604 0.020 Uiso 1 1 calc R
H4B H 0.5686 0.0484 0.2679 0.020 Uiso 1 1 calc R
C5 C 0.6377(3) 0.2089(2) 0.5501(8) 0.0174(8) Uani 1 1 d .
H5B H 0.6845 0.1677 0.4533 0.021 Uiso 1 1 calc R
H5A H 0.6684 0.2691 0.5326 0.021 Uiso 1 1 calc R
C6 C 0.2002(3) 0.0061(3) 0.9047(8) 0.0213(10) Uani 1 1 d .
H6A H 0.1239 0.0057 0.9605 0.032 Uiso 1 1 calc R
H6C H 0.2358 -0.0488 0.9578 0.032 Uiso 1 1 calc R
H6B H 0.2029 0.0108 0.7203 0.032 Uiso 1 1 calc R
H1 H 0.658(4) 0.222(3) 0.887(8) 0.023(14) Uiso 1 1 d .
H3 H 0.524(3) 0.208(2) 0.280(7) 0.000(9) Uiso 1 1 d .
H1A H 0.458(3) 0.117(2) 0.666(7) 0.000(9) Uiso 1 1 d .
H1B H 0.413(3) 0.114(2) 0.429(6) 0.000(9) Uiso 1 1 d .
N1 N 0.4712(3) 0.1197(2) 0.5048(6) 0.0139(7) Uani 1 1 d .
O1 O 0.6364(3) 0.1840(2) 0.8091(6) 0.0258(8) Uani 1 1 d .
O2 O 0.3831(2) 0.08763(18) 0.9721(5) 0.0235(6) Uani 1 1 d .
O3 O 0.2557(2) 0.08948(17) 1.3125(5) 0.0201(6) Uani 1 1 d .
O4 O 0.2186(3) 0.17440(18) 0.9338(6) 0.0292(8) Uani 1 1 d .
S1 S 0.26839(8) 0.09664(6) 1.04002(18) 0.0150(2) Uani 1 1 d .

loop_
_atom_site_aniso_label
_atom_site_aniso_U_11
_atom_site_aniso_U_22
_atom_site_aniso_U_33
_atom_site_aniso_U_23
_atom_site_aniso_U_13
_atom_site_aniso_U_12
C1 0.029(3) 0.022(2) 0.052(3) 0.010(3) -0.005(2) 0.0056(19)
C2 0.012(2) 0.026(2) 0.039(3) 0.000(2) 0.000(2) 0.0006(17)
C3 0.024(2) 0.016(2) 0.012(2) 0.0011(18) -0.001(2) -0.0040(17)
C4 0.013(2) 0.015(2) 0.021(2) -0.0057(18) -0.0011(18) 0.0003(16)
C5 0.014(2) 0.017(2) 0.021(2) -0.0032(18) 0.0014(19) -0.0033(16)
C6 0.020(2) 0.024(2) 0.020(3) -0.0064(17) -0.0041(16) -0.0067(17)
N1 0.0131(17) 0.0205(17) 0.0080(19) -0.0008(14) -0.0032(14) -0.0019(13)
O1 0.034(2) 0.0242(18) 0.0196(17) 0.0015(14) -0.0109(16) -0.0115(14)
O2 0.0231(15) 0.0331(16) 0.0143(14) 0.0011(14) -0.0004(12) -0.0063(13)
O3 0.0180(15) 0.0272(14) 0.0152(13) -0.0010(12) -0.0001(11) 0.0027(13)
O4 0.049(2) 0.0194(14) 0.0191(16) -0.0040(13) -0.0059(16) 0.0093(14)
S1 0.0173(5) 0.0164(4) 0.0111(4) -0.0014(4) -0.0024(4) 0.0011(4)

loop_
_atom_type_symbol
_atom_type_description
_atom_type_scat_dispersion_real
_atom_type_scat_dispersion_imag
_atom_type_scat_source
C C 0.0033 0.0016 'International Tables Vol C Tables 4.2.6.8 and 6.1.1.4'
H H 0.0000 0.0000 'International Tables Vol C Tables 4.2.6.8 and 6.1.1.4'
N N 0.0061 0.0033 'International Tables Vol C Tables 4.2.6.8 and 6.1.1.4'
O O 0.0106 0.0060 'International Tables Vol C Tables 4.2.6.8 and 6.1.1.4'
S S 0.1246 0.1234 'International Tables Vol C Tables 4.2.6.8 and 6.1.1.4'

loop_
_geom_angle_atom_site_label_1
_geom_angle_atom_site_label_2
_geom_angle_atom_site_label_3
_geom_angle
_geom_angle_site_symmetry_3
C1 C2 C3 113.0(4) .
N1 C3 C5 109.8(3) .
N1 C3 C2 106.9(3) .
C5 C3 C2 114.4(3) .
N1 C4 C4 110.3(4) 2_655
O1 C5 C3 109.4(3) .
C4 N1 C3 116.2(3) .
O4 S1 O2 112.83(18) .
O4 S1 O3 113.78(17) .
O2 S1 O3 109.91(15) .
O4 S1 C6 106.15(18) .
O2 S1 C6 106.48(18) .
O3 S1 C6 107.19(18) .

loop_
_geom_bond_atom_site_label_1
_geom_bond_atom_site_label_2
_geom_bond_distance
_geom_bond_site_symmetry_2
C1 C2 1.500(5) .
C2 C3 1.524(6) .
C3 N1 1.495(5) .
C3 C5 1.510(6) .
C4 N1 1.483(5) .
C4 C4 1.507(7) 2_655
C5 O1 1.423(5) .
C6 S1 1.759(4) .
O2 S1 1.455(3) .
O3 S1 1.456(3) .
O4 S1 1.441(3) .
